data_4103473
loop_
_publ_author_name
'Pabitra Baran Chatterjee'
'Anandalok Audhya'
'Subhajit Bhattacharya'
'Sk Md Towsif Abtab'
'Kisholoy Bhattacharya'
'Muktimoy Chaudhury'

_publ_section_title
;
 Single Crystal-to-Single Crystal Irreversible Transformation from a
 Discrete Vanadium(V)-Alcoholate to an Aldehydic-Vanadium(IV) Oligomer
;
_journal_name_full 'Journal of the American Chemical Society'
_journal_page_first 15842
_journal_page_last 15845
_journal_paper_doi 10.1021/ja103451j
_journal_volume 132
_journal_year 2010
_chemical_formula_sum 'C18 H18 O8 V2'
_chemical_formula_weight 464.20
_chemical_name_systematic
; 
 ? 
;
_space_group_IT_number 14
_symmetry_cell_setting monoclinic
_symmetry_space_group_name_Hall '-P 2ybc'
_symmetry_space_group_name_H-M 'P 1 21/c 1'
_atom_sites_solution_hydrogens geom
_atom_sites_solution_primary direct
_atom_sites_solution_secondary difmap
_audit_creation_method SHELXL-97
_cell_angle_alpha 90.00
_cell_angle_beta 108.778(2)
_cell_angle_gamma 90.00
_cell_formula_units_Z 2
_cell_length_a 11.4466(19)
_cell_length_b 5.1362(9)
_cell_length_c 15.956(3)
_cell_measurement_reflns_used 1347
_cell_measurement_temperature 296(2)
_cell_measurement_theta_max 25.77
_cell_measurement_theta_min 2.94
_cell_volume 888.2(3)
_computing_cell_refinement 'Bruker SMART APEX II'
_computing_data_collection 'Bruker SMART APEX II'
_computing_data_reduction 'SAINT-plus (bruker, 1999)'
_computing_molecular_graphics 'Bruker SHELXTL V6.10'
_computing_publication_material 'Bruker SHELXTL V6.10'
_computing_structure_refinement 'SHELXL-97 (Sheldrick, 1997)'
_computing_structure_solution 'SHELXS-97 (Sheldrick, 1990)'
_diffrn_ambient_temperature 296(2)
_diffrn_measured_fraction_theta_full 0.998
_diffrn_measured_fraction_theta_max 0.998
_diffrn_measurement_device_type '\p and \w scans'
_diffrn_radiation_monochromator graphite
_diffrn_radiation_source 'fine-focus sealed tube'
_diffrn_radiation_type MoK\a
_diffrn_radiation_wavelength 0.71073
_diffrn_reflns_av_R_equivalents 0.0433
_diffrn_reflns_av_sigmaI/netI 0.0417
_diffrn_reflns_limit_h_max 14
_diffrn_reflns_limit_h_min -14
_diffrn_reflns_limit_k_max 6
_diffrn_reflns_limit_k_min -6
_diffrn_reflns_limit_l_max 19
_diffrn_reflns_limit_l_min -19
_diffrn_reflns_number 6496
_diffrn_reflns_theta_full 26.00
_diffrn_reflns_theta_max 26.00
_diffrn_reflns_theta_min 2.70
_diffrn_standards_decay_% <1
_exptl_absorpt_coefficient_mu 1.099
_exptl_absorpt_correction_T_max 0.990
_exptl_absorpt_correction_T_min 0.901
_exptl_absorpt_correction_type multi-scan
_exptl_absorpt_process_details 'SADABS (Sheldrick, 1996)'
_exptl_crystal_colour red-brown
_exptl_crystal_density_diffrn 1.736
_exptl_crystal_density_method 'not measured'
_exptl_crystal_description block
_exptl_crystal_F_000 472
_exptl_crystal_size_max 0.306
_exptl_crystal_size_mid 0.078
_exptl_crystal_size_min 0.011
_refine_diff_density_max 0.276
_refine_diff_density_min -0.442
_refine_diff_density_rms 0.065
_refine_ls_extinction_method none
_refine_ls_goodness_of_fit_ref 1.089
_refine_ls_hydrogen_treatment constr
_refine_ls_matrix_type full
_refine_ls_number_parameters 128
_refine_ls_number_reflns 1749
_refine_ls_number_restraints 0
_refine_ls_restrained_S_all 1.089
_refine_ls_R_factor_all 0.0543
_refine_ls_R_factor_gt 0.0386
_refine_ls_shift/su_max 0.001
_refine_ls_shift/su_mean 0.000
_refine_ls_structure_factor_coef Fsqd
_refine_ls_weighting_details 'calc w=1/[\s^2^(Fo^2^)+(0.0600P)^2^+0.0200P] where P=(Fo^2^+2Fc^2^)/3'
_refine_ls_weighting_scheme calc
_refine_ls_wR_factor_gt 0.1056
_refine_ls_wR_factor_ref 0.1132
_reflns_number_gt 1352
_reflns_number_total 1749
_reflns_threshold_expression >2sigma(I)
_cod_data_source_file ja103451j_si_002.cif
_cod_data_source_block MC1_DAY-1
_cod_database_code 4103473

loop_
_symmetry_equiv_pos_as_xyz
'x, y, z'
'-x, y+1/2, -z+1/2'
'-x, -y, -z'
'x, -y-1/2, z-1/2'

loop_
_atom_site_label
_atom_site_type_symbol
_atom_site_fract_x
_atom_site_fract_y
_atom_site_fract_z
_atom_site_U_iso_or_equiv
_atom_site_adp_type
_atom_site_occupancy
_atom_site_symmetry_multiplicity
_atom_site_calc_flag
_atom_site_refinement_flags
V1 V 0.45684(5) 0.22829(9) 1.05293(3) 0.0319(2) Uani 1 1 d .
C1 C 0.3273(3) 0.1348(5) 0.85609(18) 0.0290(7) Uani 1 1 d .
C6 C 0.3139(3) 0.0081(6) 0.77543(19) 0.0331(7) Uani 1 1 d .
C3 C 0.1549(3) 0.4085(6) 0.7798(2) 0.0422(8) Uani 1 1 d .
H3 H 0.1015 0.5435 0.7815 0.051 Uiso 1 1 calc R
C4 C 0.1404(3) 0.2853(6) 0.7000(2) 0.0431(9) Uani 1 1 d .
C5 C 0.2196(3) 0.0851(6) 0.69981(19) 0.0407(8) Uani 1 1 d .
H5 H 0.2099 -0.0028 0.6471 0.049 Uiso 1 1 calc R
C2 C 0.2466(3) 0.3375(6) 0.8578(2) 0.0343(7) Uani 1 1 d .
C7 C 0.3991(3) -0.2020(6) 0.7661(2) 0.0380(8) Uani 1 1 d .
H7A H 0.3550 -0.3180 0.7184 0.046 Uiso 1 1 calc R
H7B H 0.4667 -0.1248 0.7506 0.046 Uiso 1 1 calc R
C8 C 0.2577(3) 0.4990(6) 0.9390(2) 0.0406(8) Uani 1 1 d .
H8A H 0.2254 0.6720 0.9210 0.049 Uiso 1 1 calc R
H8B H 0.2085 0.4205 0.9717 0.049 Uiso 1 1 calc R
C9 C 0.0456(4) 0.3789(9) 0.6149(2) 0.0666(12) Uani 1 1 d .
H9A H 0.0843 0.4959 0.5849 0.100 Uiso 1 1 calc R
H9B H -0.0198 0.4678 0.6285 0.100 Uiso 1 1 calc R
H9C H 0.0126 0.2323 0.5775 0.100 Uiso 1 1 calc R
O3 O 0.38361(19) 0.5194(4) 0.99576(13) 0.0355(5) Uani 1 1 d .
O2 O 0.42228(18) 0.0651(4) 0.93161(12) 0.0307(5) Uani 1 1 d .
O1 O 0.4464(2) -0.3456(4) 0.84438(13) 0.0380(5) Uani 1 1 d .
O4 O 0.3493(2) 0.0899(4) 1.07715(14) 0.0460(6) Uani 1 1 d .

loop_
_atom_site_aniso_label
_atom_site_aniso_U_11
_atom_site_aniso_U_22
_atom_site_aniso_U_33
_atom_site_aniso_U_23
_atom_site_aniso_U_13
_atom_site_aniso_U_12
V1 0.0440(4) 0.0258(3) 0.0242(3) 0.0006(2) 0.0087(2) 0.0075(2)
C1 0.0302(16) 0.0283(15) 0.0252(14) 0.0068(12) 0.0045(12) -0.0040(13)
C6 0.0350(17) 0.0348(17) 0.0270(15) 0.0033(12) 0.0064(13) -0.0093(14)
C3 0.0296(17) 0.045(2) 0.047(2) 0.0135(16) 0.0049(15) 0.0027(15)
C4 0.0372(19) 0.049(2) 0.0351(18) 0.0111(15) 0.0003(15) -0.0081(16)
C5 0.046(2) 0.047(2) 0.0234(15) 0.0016(14) 0.0029(14) -0.0117(16)
C2 0.0326(17) 0.0319(16) 0.0363(17) 0.0064(13) 0.0083(14) 0.0020(13)
C7 0.049(2) 0.0385(17) 0.0248(15) -0.0013(13) 0.0102(15) -0.0030(15)
C8 0.0371(18) 0.0381(18) 0.0429(18) 0.0037(14) 0.0077(15) 0.0092(14)
C9 0.049(2) 0.088(3) 0.046(2) 0.015(2) -0.0083(18) 0.000(2)
O3 0.0416(13) 0.0275(11) 0.0327(11) -0.0015(9) 0.0054(9) 0.0074(9)
O2 0.0401(12) 0.0236(10) 0.0229(10) -0.0017(8) 0.0026(9) 0.0067(9)
O1 0.0595(15) 0.0277(11) 0.0254(11) -0.0011(9) 0.0119(10) 0.0013(10)
O4 0.0583(15) 0.0398(13) 0.0424(13) 0.0028(11) 0.0196(11) 0.0039(11)

loop_
_atom_type_symbol
_atom_type_description
_atom_type_scat_dispersion_real
_atom_type_scat_dispersion_imag
_atom_type_scat_source
C C 0.0033 0.0016 'International Tables Vol C Tables 4.2.6.8 and 6.1.1.4'
H H 0.0000 0.0000 'International Tables Vol C Tables 4.2.6.8 and 6.1.1.4'
O O 0.0106 0.0060 'International Tables Vol C Tables 4.2.6.8 and 6.1.1.4'
V V 0.3005 0.5294 'International Tables Vol C Tables 4.2.6.8 and 6.1.1.4'

loop_
_geom_angle_atom_site_label_1
_geom_angle_atom_site_label_2
_geom_angle_atom_site_label_3
_geom_angle
_geom_angle_site_symmetry_1
_geom_angle_site_symmetry_3
O4 V1 O1 103.48(11) . 3_657
O4 V1 O3 102.98(11) . .
O1 V1 O3 103.67(9) 3_657 .
O4 V1 O2 101.17(10) . 3_657
O1 V1 O2 86.60(9) 3_657 3_657
O3 V1 O2 150.60(10) . 3_657
O4 V1 O2 96.90(10) . .
O1 V1 O2 154.15(10) 3_657 .
O3 V1 O2 86.79(8) . .
O2 V1 O2 73.85(8) 3_657 .
O2 C1 C2 120.9(3) . .
O2 C1 C6 120.0(3) . .
C2 C1 C6 119.0(3) . .
C5 C6 C1 119.2(3) . .
C5 C6 C7 117.9(3) . .
C1 C6 C7 122.9(3) . .
C4 C3 C2 122.4(3) . .
C5 C4 C3 117.5(3) . .
C5 C4 C9 121.2(3) . .
C3 C4 C9 121.2(3) . .
C4 C5 C6 122.7(3) . .
C3 C2 C1 119.3(3) . .
C3 C2 C8 117.0(3) . .
C1 C2 C8 123.5(3) . .
O1 C7 C6 111.6(3) . .
O3 C8 C2 111.8(3) . .
C8 O3 V1 117.69(19) . .
C1 O2 V1 128.18(17) . 3_657
C1 O2 V1 125.50(17) . .
V1 O2 V1 106.15(8) 3_657 .
C7 O1 V1 126.59(19) . 3_657

loop_
_geom_bond_atom_site_label_1
_geom_bond_atom_site_label_2
_geom_bond_distance
_geom_bond_site_symmetry_2
V1 O4 1.574(2) .
V1 O1 1.762(2) 3_657
V1 O3 1.8106(19) .
V1 O2 2.0066(19) 3_657
V1 O2 2.0281(19) .
C1 O2 1.385(3) .
C1 C2 1.398(4) .
C1 C6 1.406(4) .
C6 C5 1.393(4) .
C6 C7 1.494(4) .
C3 C4 1.384(5) .
C3 C2 1.394(4) .
C4 C5 1.372(5) .
C4 C9 1.517(4) .
C2 C8 1.508(4) .
C7 O1 1.401(4) .
C8 O3 1.438(4) .
O2 V1 2.0066(19) 3_657
O1 V1 1.762(2) 3_657
